data_1562775
loop_
_publ_author_name
'Ishizawa, N.'
'Asaka, T.'
'Kudo, T.'
'Fukuda, K.'
'Abe, N.'
'Arima, T.'

_publ_section_title
;
 Incommensurate structure of GdBaCo2O5+\d (\d\\sim 0.38)
;
_journal_name_full 'Journal of Solid State Chemistry'
_journal_page_first 532
_journal_page_last 541
_journal_paper_doi 10.1016/j.jssc.2012.11.004
_journal_volume 198
_journal_year 2013
_chemical_absolute_configuration .
_chemical_formula_sum 'Ba Co2 Gd O5.331'
_chemical_formula_weight 497.7
_space_group_IT_number 123
_space_group_name_Hall '-P 4 2'
_space_group_name_H-M_alt 'P 4/m m m'
_symmetry_cell_setting tetragonal
_symmetry_Int_Tables_number 123
_symmetry_space_group_name_Hall '-P 4 2'
_symmetry_space_group_name_H-M 'P 4/m m m'
_cell_angle_alpha 90
_cell_angle_beta 90
_cell_angle_gamma 90
_cell_formula_units_Z 9
_cell_length_a 11.68020(10)
_cell_length_b 11.68020(10)
_cell_length_c 7.52670(10)
_cell_measurement_temperature 296
_cell_measurement_theta_max 45.38
_cell_volume 1026.846(18)
_diffrn_ambient_temperature 296
_diffrn_measured_fraction_theta_full 0.99
_diffrn_measured_fraction_theta_max 0.99
_diffrn_measurement_device 'four-cycle diffractometer'
_diffrn_measurement_device_type 'Bruker SMART APEX CCDarea-detecto'
_diffrn_radiation_monochromator graphite
_diffrn_radiation_probe x-ray
_diffrn_radiation_source 'X-ray tube'
_diffrn_radiation_type 'Mo K\a'
_diffrn_radiation_wavelength 0.71073
_diffrn_reflns_av_R_equivalents 0.0223
_diffrn_reflns_av_sigmaI/netI 0.0096
_diffrn_reflns_limit_h_max 23
_diffrn_reflns_limit_h_min -19
_diffrn_reflns_limit_k_max 23
_diffrn_reflns_limit_k_min -23
_diffrn_reflns_limit_l_max 14
_diffrn_reflns_limit_l_min -15
_diffrn_reflns_number 21501
_diffrn_reflns_theta_full 45.4
_diffrn_reflns_theta_max 45.4
_diffrn_reflns_theta_min 3.22
_exptl_absorpt_coefficient_mu 29.926
_exptl_absorpt_correction_T_max 0.1826
_exptl_absorpt_correction_T_min 0.1223
_exptl_absorpt_correction_type multi-scan
_exptl_absorpt_process_details '(SADABS; Sheldrick, 1996)'
_exptl_crystal_density_diffrn 7.2419
_exptl_crystal_F_000 1950
_exptl_crystal_size_max 0.09
_exptl_crystal_size_mid 0.09
_exptl_crystal_size_min 0.09
_refine_diff_density_max 3.45
_refine_diff_density_min -3.62
_refine_ls_extinction_coef 330(20)
_refine_ls_extinction_method 'B-C type 1 Gaussian isotropic (Becker & Coppens, 1974)'
_refine_ls_goodness_of_fit_gt 2.51
_refine_ls_goodness_of_fit_ref 2.39
_refine_ls_number_constraints 3
_refine_ls_number_parameters 77
_refine_ls_number_reflns 2513
_refine_ls_number_restraints 0
_refine_ls_R_factor_all 0.0278
_refine_ls_R_factor_gt 0.0240
_refine_ls_shift/su_max 0.0295
_refine_ls_shift/su_mean 0.0025
_refine_ls_structure_factor_coef F
_refine_ls_weighting_details w=1/(\s^2^(F)+0.0001F^2^)
_refine_ls_weighting_scheme sigma
_refine_ls_wR_factor_gt 0.0393
_refine_ls_wR_factor_ref 0.0399
_reflns_number_gt 2216
_reflns_number_total 2513
_reflns_threshold_expression I>3\s(I)
_cod_data_source_file JSSC-2913-198-532.cif
_cod_data_source_block 3d-split
_cod_depositor_comments
;
The following automatic conversions were performed:

data item '_diffrn_radiation_probe' value 'X-ray' was changed to
'x-ray' in accordance with the built-in table derived from the CIF
Core dictionary named 'cif_core.dic' version 2.4.5 last updated on
2014-11-21.

Automatic conversion script
Id: cif_fix_values 8369 2020-08-20 11:38:08Z andrius 
;
_cod_original_sg_symbol_Hall '-P 4;-2'
_cod_original_formula_sum 'Ba1 Co2 Gd1 O5.331'
_cod_database_code 1562775

loop_
_symmetry_equiv_pos_site_id
_symmetry_equiv_pos_as_xyz
1 x,y,z
2 -x,-y,z
3 -y,x,z
4 y,-x,z
5 -x,y,-z
6 x,-y,-z
7 y,x,-z
8 -y,-x,-z
9 -x,-y,-z
10 x,y,-z
11 y,-x,-z
12 -y,x,-z
13 x,-y,z
14 -x,y,z
15 -y,-x,z
16 y,x,z

loop_
_atom_site_label
_atom_site_type_symbol
_atom_site_fract_x
_atom_site_fract_y
_atom_site_fract_z
_atom_site_adp_type
_atom_site_U_iso_or_equiv
_atom_site_symmetry_multiplicity
_atom_site_occupancy
_atom_site_calc_flag
_atom_site_refinement_flags
_atom_site_disorder_assembly
_atom_site_disorder_group
Gd1a Gd 0 -0.31166(3) 0.5 Uani 0.00682(6) . 0.9448(16) d . . .
Gd1a' Gd 0 -0.3495(6) 0.5 Uani 0.00682(6) . 0.0552(16) d . . .
Gd1b Gd -0.326809(15) -0.326809(15) -0.5 Uani 0.00695(4) . 1 d . . .
Gd1c Gd 0 0 -0.5 Uani 0.01100(7) . 1 d . . .
Ba1a Ba 0 -0.333074(18) 0 Uani 0.00598(5) . 1 d . . .
Ba1b Ba -0.335813(14) -0.335813(14) 0 Uani 0.00708(5) . 1 d . . .
Ba1c Ba 0 0 0 Uani 0.00522(7) . 1 d . . .
Co1a Co -0.16735(2) -0.16735(2) -0.25070(5) Uani 0.00463(8) . 1 d . . .
Co1b Co -0.16373(3) -0.5 -0.25523(6) Uani 0.00536(9) . 1 d . . .
Co1c Co -0.5 -0.5 -0.26160(12) Uani 0.00631(13) . 1 d . . .
O1a O -0.1672(3) -0.5 0 Uani 0.0096(7) . 1 d . . .
O1b O -0.1756(2) -0.1756(2) 0 Uani 0.0088(5) . 1 d . . .
O1c O -0.5 -0.5 0 Uani 0.0090(9) . 1 d . . .
O2a O 0 -0.5 -0.3096(5) Uani 0.0135(7) . 1 d . . .
O2b O -0.1686(2) 0 -0.2652(4) Uani 0.0148(6) . 1 d . . .
O2c O -0.16658(13) -0.66189(13) -0.2986(2) Uani 0.0091(3) . 1 d . . .
O2d O -0.5 -0.33229(19) -0.3091(3) Uani 0.0097(4) . 1 d . . .
O3 O -0.1539(2) -0.1539(2) -0.5 Uiso 0.0065(7) . 0.747(15) d . . .

loop_
_atom_site_aniso_label
_atom_site_aniso_type_symbol
_atom_site_aniso_U_11
_atom_site_aniso_U_22
_atom_site_aniso_U_33
_atom_site_aniso_U_12
_atom_site_aniso_U_13
_atom_site_aniso_U_23
Gd1a Gd 0.00580(7) 0.00930(13) 0.00536(8) 0 0 0
Gd1a' Gd 0.00580(7) 0.00930(13) 0.00536(8) 0 0 0
Gd1b Gd 0.00777(6) 0.00777(6) 0.00530(8) 0.00093(5) 0 0
Gd1c Gd 0.01085(10) 0.01085(10) 0.01130(18) 0 0 0
Ba1a Ba 0.00565(8) 0.00524(8) 0.00706(11) 0 0 0
Ba1b Ba 0.00590(7) 0.00590(7) 0.00943(11) -0.00019(5) 0 0
Ba1c Ba 0.00509(9) 0.00509(9) 0.00547(16) 0 0 0
Co1a Co 0.00428(11) 0.00428(11) 0.00534(19) 0.00004(9) 0.00022(6) 0.00022(6)
Co1b Co 0.00574(14) 0.00395(14) 0.0064(2) 0 -0.00013(10) 0
Co1c Co 0.00521(16) 0.00521(16) 0.0085(3) 0 0 0
O1a O 0.0117(11) 0.0111(11) 0.0060(12) 0 0 0
O1b O 0.0102(6) 0.0102(6) 0.0058(11) 0.0005(8) 0 0
O1c O 0.0100(13) 0.0100(13) 0.007(2) 0 0 0
O2a O 0.0104(11) 0.0125(12) 0.0176(15) 0 0 0
O2b O 0.0138(9) 0.0073(8) 0.0233(12) 0 -0.0037(9) 0
O2c O 0.0093(5) 0.0080(5) 0.0099(6) 0.0007(4) -0.0011(4) -0.0013(4)
O2d O 0.0084(7) 0.0108(8) 0.0100(8) 0 0 -0.0002(7)

loop_
_atom_type_symbol
_atom_type_scat_dispersion_real
_atom_type_scat_dispersion_imag
_atom_type_scat_source
Ba -0.3244 2.2819 'International Tables Vol C tables 4.2.6.8 and 6.1.1.1'
Co 0.3494 0.9721 'International Tables Vol C tables 4.2.6.8 and 6.1.1.1'
Gd -0.1653 3.9035 'International Tables Vol C tables 4.2.6.8 and 6.1.1.1'
O 0.0106 0.0060 'International Tables Vol C tables 4.2.6.8 and 6.1.1.1'

loop_
_geom_angle_atom_site_label_1
_geom_angle_atom_site_label_2
_geom_angle_atom_site_label_3
_geom_angle_site_symmetry_1
_geom_angle_site_symmetry_2
_geom_angle_site_symmetry_3
_geom_angle
O2a Gd1a O2a 1_556 . 5_555 66.17(10)

loop_
_geom_bond_atom_site_label_1
_geom_bond_atom_site_label_2
_geom_bond_site_symmetry_1
_geom_bond_site_symmetry_2
_geom_bond_distance
Gd1a O2a . 1_556 2.626(2)
Gd1a O2a . 5_555 2.626(2)
Gd1a O2b . 3_556 2.432(3)
Gd1a O2b . 7_555 2.432(3)
Gd1a O2c . 2_546 2.4859(16)
Gd1a O2c . 6_545 2.4859(16)
Gd1a O2c . 9_545 2.4859(16)
Gd1a O2c . 13_546 2.4859(16)
Gd1a O3 . 1_556 2.574(3)
Gd1a O3 . 3_556 2.574(3)
Gd1a' O2a . 1_556 2.268(6)
Gd1a' O2a . 5_555 2.268(6)
Gd1a' O2c . 2_546 2.4702(17)
Gd1a' O2c . 6_545 2.4702(17)
Gd1a' O2c . 9_545 2.4702(17)
Gd1a' O2c . 13_546 2.4702(17)
Gd1b O2c . 3_455 2.4121(16)
Gd1b O2c . 6_544 2.4121(16)
Gd1b O2c . 12_454 2.4121(16)
Gd1b O2c . 13_545 2.4121(16)
Gd1b O2d . . 2.4820(14)
Gd1b O2d . 4_545 2.4820(14)
Gd1b O2d . 5_454 2.4820(14)
Gd1b O2d . 7_554 2.4820(14)
Gd1c O2b . . 2.646(3)
Gd1c O2b . 2_555 2.646(3)
Gd1c O2b . 3_555 2.646(3)
Gd1c O2b . 4_555 2.646(3)
Gd1c O2b . 5_554 2.646(3)
Gd1c O2b . 6_554 2.646(3)
Gd1c O2b . 7_554 2.646(3)
Gd1c O2b . 8_554 2.646(3)
Gd1c O3 . . 2.541(3)
Gd1c O3 . 2_555 2.541(3)
Gd1c O3 . 3_555 2.541(3)
Gd1c O3 . 4_555 2.541(3)
Ba1a O1a . . 2.759(2)
Ba1a O1a . 2_545 2.759(2)
Ba1a O1b . . 2.755(2)
Ba1a O1b . 3_555 2.755(2)
Ba1a O2a . . 3.038(3)
Ba1a O2a . 5_555 3.038(3)
Ba1a O2b . 3_555 2.770(3)
Ba1a O2b . 7_555 2.770(3)
Ba1a O2c . 2_545 2.9731(17)
Ba1a O2c . 6_545 2.9731(17)
Ba1a O2c . 9_545 2.9731(17)
Ba1a O2c . 13_545 2.9731(17)
Ba1b O1a . . 2.749(2)
Ba1b O1a . 3_455 2.749(2)
Ba1b O1b . . 2.647(2)
Ba1b O1c . . 2.71209(17)
Ba1b O2c . 3_455 2.9930(17)
Ba1b O2c . 6_545 2.9930(17)
Ba1b O2c . 12_455 2.9930(17)
Ba1b O2c . 13_545 2.9930(17)
Ba1b O2d . . 3.0154(19)
Ba1b O2d . 4_545 3.0154(19)
Ba1b O2d . 5_455 3.0154(19)
Ba1b O2d . 7_555 3.0154(19)
Ba1c O1b . . 2.900(2)
Ba1c O1b . 2_555 2.900(2)
Ba1c O1b . 3_555 2.900(2)
Ba1c O1b . 4_555 2.900(2)
Ba1c O2b . . 2.804(3)
Ba1c O2b . 2_555 2.804(3)
Ba1c O2b . 3_555 2.804(3)
Ba1c O2b . 4_555 2.804(3)
Ba1c O2b . 5_555 2.804(3)
Ba1c O2b . 6_555 2.804(3)
Ba1c O2b . 7_555 2.804(3)
Ba1c O2b . 8_555 2.804(3)
Co1a O1b . . 1.8918(4)
Co1a O2b . . 1.9578(3)
Co1a O2b . 3_555 1.9578(3)
Co1a O2c . 3_455 2.0268(15)
Co1a O2c . 13_545 2.0268(15)
Co1a O3 . . 1.8896(5)
Co1b O1a . . 1.9215(4)
Co1b O2a . . 1.9557(9)
Co1b O2c . . 1.9191(15)
Co1b O2c . 13_545 1.9191(15)
Co1b O2d . 4_545 2.010(2)
Co1c O1c . . 1.9690(9)
Co1c O2d . . 1.991(2)
Co1c O2d . 2_445 1.991(2)
Co1c O2d . 3_455 1.991(2)
Co1c O2d . 4_545 1.991(2)
